data_4074671
loop_
_publ_author_name
'Guiducci, Aldo E.'
'Boyd, Catherine L.'
'Mountford, Philip'

_publ_section_title
;
 Reactions of Cyclopentadienyl-Amidinate Titanium Imido Compounds with
 CS2, COS, Isocyanates, and Other Unsaturated Organic Compounds
;
_journal_coden_ASTM ORGND7
_journal_issue 5
_journal_name_full Organometallics
_journal_page_first 1167
_journal_page_last 1187
_journal_paper_doi 10.1021/om050784v
_journal_volume 25
_journal_year 2006
_chemical_compound_source
;
 [Ti(N-t-Bu)(C5H4Me){PhC(NSiMe3)2}] + CS2
;
_chemical_formula_moiety ' C38 H60 N4 S2 Si4 Ti2 '
_chemical_formula_sum 'C38 H60 N4 S2 Si4 Ti2'
_chemical_formula_weight 845.18
_chemical_name_systematic
;
 [Ti(mu-S)(C5H4Me){PhC(NSiMe3)2}]2
;
_space_group_IT_number 2
_symmetry_cell_setting triclinic
_symmetry_space_group_name_Hall '-P 1'
_symmetry_space_group_name_H-M 'P -1'
_atom_sites_solution_hydrogens geom
_atom_sites_solution_primary direct
_audit_creation_date 00-09-05
_cell_angle_alpha 93.934(6)
_cell_angle_beta 94.552(8)
_cell_angle_gamma 115.495(8)
_cell_formula_units_Z 1
_cell_length_a 9.416(1)
_cell_length_b 10.684(2)
_cell_length_c 12.409(2)
_cell_measurement_reflns_used 7160
_cell_measurement_temperature 175
_cell_measurement_theta_max 27
_cell_measurement_theta_min 0
_cell_volume 1115.9(3)
_computing_cell_refinement
;
DIP2000 software 'DENZO' (Otwinowski & Minor, 1996)
;
_computing_data_collection 'DIP2000 software Xpress(MAC Science,1989)'
_computing_data_reduction
;
DIP2000 software 'DENZO' (Otwinowski & Minor, 1996)
;
_computing_molecular_graphics 'SHELXTL/PC (Sheldrick, 1994)'
_computing_publication_material
;
CRYSTALS Issue 10 (Watkin et al, 1996)
;
_computing_structure_refinement
;
CRYSTALS Issue 10 (Watkin et al, 1996)
;
_computing_structure_solution 'SIR92 (Altomare, et al, 1994)'
_diffrn_ambient_temperature 175
_diffrn_measured_fraction_theta_max 1.000
_diffrn_measurement_device_type 'Enraf-nonius DIP2000'
_diffrn_measurement_method \w
_diffrn_radiation_monochromator graphite
_diffrn_radiation_type 'Mo K\a'
_diffrn_radiation_wavelength 0.71069
_diffrn_reflns_av_R_equivalents 0.035
_diffrn_reflns_av_sigmaI/netI 0.066
_diffrn_reflns_limit_h_max 11
_diffrn_reflns_limit_h_min 0
_diffrn_reflns_limit_k_max 11
_diffrn_reflns_limit_k_min -13
_diffrn_reflns_limit_l_max 15
_diffrn_reflns_limit_l_min -15
_diffrn_reflns_number 7160
_diffrn_reflns_theta_max 26.29
_diffrn_reflns_theta_min 2.76
_diffrn_standards_decay_% 'not measured'
_diffrn_standards_interval_count 'not measured'
_diffrn_standards_interval_time 'not measured'
_diffrn_standards_number 'not measured'
_exptl_absorpt_coefficient_mu 0.58
_exptl_absorpt_correction_T_max 0.838
_exptl_absorpt_correction_T_min 0.813
_exptl_absorpt_correction_type multi-scan
_exptl_crystal_colour ' orange '
_exptl_crystal_density_diffrn 1.26
_exptl_crystal_density_meas ?
_exptl_crystal_density_method none
_exptl_crystal_description ' block '
_exptl_crystal_F_000 448
_exptl_crystal_size_max 0.40
_exptl_crystal_size_mid 0.35
_exptl_crystal_size_min 0.30
_refine_diff_density_max 0.30
_refine_diff_density_min -0.28
_refine_ls_extinction_coef none
_refine_ls_extinction_method 'None required'
_refine_ls_goodness_of_fit_obs 1.0971
_refine_ls_hydrogen_treatment 'riding model'
_refine_ls_matrix_type full
_refine_ls_number_parameters 226
_refine_ls_number_reflns 2379
_refine_ls_number_restraints 0
_refine_ls_R_factor_obs 0.0636
_refine_ls_shift/esd_max 0.0290
_refine_ls_structure_factor_coef F
_refine_ls_weighting_scheme calc
_refine_ls_wR_factor_obs 0.0534
_reflns_limit_h_max 11
_reflns_limit_h_min -10
_reflns_limit_k_max 13
_reflns_limit_k_min -13
_reflns_limit_l_max 15
_reflns_limit_l_min 0
_reflns_number_observed 2379
_reflns_number_total 2555
_reflns_observed_criterion >3.00\s(I)
_cod_data_source_file om050784vsi20051206_014142.cif
_cod_data_source_block compound_13
_cod_depositor_comments
;
The following automatic conversions were performed:

'_symmetry_cell_setting' value 'Triclinic ' changed to 'triclinic'
according to /home/saulius/struct/CIF-dictionaries/cif_core.dic
dictionary named 'cif_core.dic' version 2.4.1 from 2010-06-29.

Automatic conversion script
Id: cif_fix_values 1715 2011-07-08 13:25:40Z adriana 

The following automatic conversions were performed:

'_exptl_crystal_density_meas' value 'not measured' was changed to '?'
- the value is perceived as not measured.

Automatic conversion script
Id: cif_fix_values 3008 2015-01-20 13:52:24Z robertas 

The following automatic conversions were performed:

'_atom_sites_solution_primary' value 'direct methods' was changed to
'direct'.

'_atom_sites_solution_hydrogens' value 'geometric' was changed to
'geom'.

Automatic conversion script
Id: cif_fix_values 6452 2018-10-05 10:23:21Z andrius 

The following automatic conversions were performed:

data name '_diffrn_measurement_device-type' was replaced with
'_diffrn_measurement_device_type' as specified in the replacement
file 'data/replacement-values/replacement_tags.lst'.

Automatic conversion script
Id: cif_correct_tags 9268 2022-04-12 08:56:07Z antanas 
;
_cod_original_cell_volume 1115.9
_cod_original_sg_symbol_H-M 'P -1 '
_cod_original_formula_sum ' C38 H60 N4 S2 Si4 Ti2 '
_cod_database_code 4074671

loop_
_symmetry_equiv_pos_as_xyz
x,y,z
-x,-y,-z

loop_
_atom_site_aniso_label
_atom_site_aniso_U_11
_atom_site_aniso_U_22
_atom_site_aniso_U_33
_atom_site_aniso_U_23
_atom_site_aniso_U_13
_atom_site_aniso_U_12
Ti1 0.0392(4) 0.0425(3) 0.0239(3) 0.0117(2) 0.0075(2) 0.0255(3)
Si1 0.0450(6) 0.0430(5) 0.0494(5) 0.0181(4) -0.0019(5) 0.0104(5)
Si2 0.0430(6) 0.0383(5) 0.0338(4) 0.0094(3) 0.0028(4) 0.0167(4)
N1 0.038(2) 0.042(1) 0.032(1) 0.015(1) 0.005(1) 0.019(1)
N2 0.039(2) 0.040(1) 0.031(1) 0.012(1) 0.005(1) 0.021(1)
S1 0.0438(5) 0.0451(4) 0.0271(4) 0.0109(3) 0.0077(3) 0.0181(4)
C1 0.039(2) 0.040(2) 0.026(1) 0.014(1) 0.008(1) 0.019(1)
C2 0.037(2) 0.035(2) 0.035(1) 0.013(1) 0.001(1) 0.015(1)
C3 0.058(2) 0.053(2) 0.032(2) 0.016(1) 0.008(2) 0.029(2)
C4 0.065(3) 0.054(2) 0.036(2) 0.019(2) 0.006(2) 0.031(2)
C5 0.062(3) 0.050(2) 0.054(2) 0.023(2) 0.002(2) 0.029(2)
C6 0.067(3) 0.059(2) 0.062(2) 0.026(2) 0.019(2) 0.042(2)
C7 0.059(3) 0.051(2) 0.040(2) 0.021(1) 0.019(2) 0.033(2)
C8 0.074(4) 0.076(3) 0.105(4) 0.060(3) -0.023(3) -0.006(3)
C9 0.065(3) 0.046(2) 0.101(4) -0.010(2) -0.005(3) 0.022(2)
C10 0.045(2) 0.061(2) 0.052(2) 0.009(2) 0.004(2) 0.011(2)
C11 0.051(3) 0.063(3) 0.098(4) -0.006(3) 0.006(3) 0.020(2)
C12 0.073(3) 0.074(3) 0.037(2) 0.012(2) -0.008(2) 0.009(3)
C13 0.074(3) 0.044(2) 0.056(2) 0.002(2) -0.001(2) 0.028(2)
C14 0.070(3) 0.058(2) 0.050(2) 0.014(2) 0.001(2) 0.039(2)
C15 0.049(2) 0.056(2) 0.042(2) 0.009(1) 0.010(2) 0.039(2)
C16 0.057(3) 0.061(2) 0.043(2) 0.005(2) 0.009(2) 0.043(2)
C17 0.069(3) 0.088(3) 0.030(2) 0.007(2) 0.012(2) 0.055(3)
C18 0.057(3) 0.072(3) 0.042(2) 0.023(2) 0.025(2) 0.038(2)
C19 0.042(2) 0.067(2) 0.047(2) 0.010(2) 0.011(2) 0.035(2)

loop_
_atom_site_label
_atom_site_fract_x
_atom_site_fract_y
_atom_site_fract_z
_atom_site_U_iso_or_equiv
_atom_site_occupancy
_atom_site_thermal_displace_type
Ti1 -0.05082(8) 0.49143(6) 0.12656(4) 0.0319 1.0000 Uani
Si1 -0.2188(1) 0.1255(1) 0.16162(9) 0.0488 1.0000 Uani
Si2 0.2994(1) 0.62524(9) 0.33313(7) 0.0386 1.0000 Uani
N1 -0.0811(4) 0.3009(3) 0.1881(2) 0.0362 1.0000 Uani
N2 0.1212(4) 0.5016(3) 0.2613(2) 0.0345 1.0000 Uani
S1 0.1647(1) 0.63515(9) 0.04663(6) 0.0386 1.0000 Uani
C1 0.0510(4) 0.3639(3) 0.2569(2) 0.0339 1.0000 Uani
C2 0.1181(4) 0.2829(3) 0.3211(3) 0.0357 1.0000 Uani
C3 0.0902(5) 0.2671(4) 0.4291(3) 0.0451 1.0000 Uani
C4 0.1442(6) 0.1859(4) 0.4877(3) 0.0492 1.0000 Uani
C5 0.2238(6) 0.1220(4) 0.4399(3) 0.0533 1.0000 Uani
C6 0.2522(6) 0.1355(4) 0.3328(4) 0.0553 1.0000 Uani
C7 0.1975(5) 0.2170(4) 0.2735(3) 0.0454 1.0000 Uani
C8 -0.2287(7) 0.0250(6) 0.2810(5) 0.0984 1.0000 Uani
C9 -0.1719(7) 0.0391(5) 0.0435(5) 0.0733 1.0000 Uani
C10 -0.4179(5) 0.1171(5) 0.1300(4) 0.0571 1.0000 Uani
C11 0.4696(6) 0.6133(5) 0.2787(5) 0.0731 1.0000 Uani
C12 0.3094(6) 0.6085(5) 0.4824(3) 0.0703 1.0000 Uani
C13 0.3114(6) 0.8023(4) 0.3212(4) 0.0575 1.0000 Uani
C14 -0.2424(6) 0.6581(4) -0.0048(3) 0.0554 1.0000 Uani
C15 -0.2148(5) 0.6089(4) 0.1014(3) 0.0429 1.0000 Uani
C16 -0.0952(6) 0.6863(4) 0.1865(3) 0.0479 1.0000 Uani
C17 -0.1165(6) 0.6032(5) 0.2729(3) 0.0544 1.0000 Uani
C18 -0.2486(6) 0.4746(5) 0.2409(3) 0.0515 1.0000 Uani
C19 -0.3099(5) 0.4784(5) 0.1352(3) 0.0475 1.0000 Uani
H31 0.0318 0.3108 0.4625 0.0572 1.0000 Uiso
H41 0.1278 0.1782 0.5628 0.0625 1.0000 Uiso
H51 0.2577 0.0646 0.4808 0.0712 1.0000 Uiso
H61 0.3103 0.0917 0.2993 0.0782 1.0000 Uiso
H71 0.2137 0.2261 0.1985 0.0626 1.0000 Uiso
H81 -0.3055 -0.0702 0.2615 0.1139 1.0000 Uiso
H82 -0.2593 0.0655 0.3410 0.1139 1.0000 Uiso
H83 -0.1267 0.0281 0.3015 0.1139 1.0000 Uiso
H91 -0.2482 -0.0571 0.0300 0.0931 1.0000 Uiso
H92 -0.1753 0.0850 -0.0198 0.0931 1.0000 Uiso
H93 -0.0678 0.0446 0.0596 0.0931 1.0000 Uiso
H101 -0.4954 0.0215 0.1150 0.0695 1.0000 Uiso
H102 -0.4421 0.1610 0.1913 0.0695 1.0000 Uiso
H103 -0.4193 0.1651 0.0676 0.0695 1.0000 Uiso
H111 0.5660 0.6824 0.3193 0.0882 1.0000 Uiso
H112 0.4689 0.6289 0.2034 0.0882 1.0000 Uiso
H113 0.4631 0.5221 0.2855 0.0882 1.0000 Uiso
H121 0.4087 0.6783 0.5189 0.0748 1.0000 Uiso
H122 0.2239 0.6206 0.5113 0.0748 1.0000 Uiso
H123 0.3004 0.5174 0.4934 0.0748 1.0000 Uiso
H131 0.4089 0.8717 0.3603 0.0712 1.0000 Uiso
H132 0.2236 0.8090 0.3510 0.0712 1.0000 Uiso
H133 0.3076 0.8173 0.2458 0.0712 1.0000 Uiso
H141 -0.3328 0.5851 -0.0482 0.0752 1.0000 Uiso
H142 -0.2614 0.7389 0.0079 0.0752 1.0000 Uiso
H143 -0.1506 0.6815 -0.0425 0.0752 1.0000 Uiso
H161 -0.0131 0.7790 0.1857 0.0758 1.0000 Uiso
H171 -0.0523 0.6285 0.3421 0.0765 1.0000 Uiso
H181 -0.2910 0.3979 0.2834 0.0701 1.0000 Uiso
H191 -0.4005 0.4043 0.0927 0.0711 1.0000 Uiso

loop_
_atom_type_symbol
_atom_type_scat_dispersion_real
_atom_type_scat_dispersion_imag
_atom_type_scat_Cromer_Mann_a1
_atom_type_scat_Cromer_Mann_b1
_atom_type_scat_Cromer_Mann_a2
_atom_type_scat_Cromer_Mann_b2
_atom_type_scat_Cromer_Mann_a3
_atom_type_scat_Cromer_Mann_b3
_atom_type_scat_Cromer_Mann_a4
_atom_type_scat_Cromer_Mann_b4
_atom_type_scat_Cromer_Mann_c
_atom_type_scat_source
'C   ' 0.0020 0.0020 2.3100 20.8439 1.0200 10.2075 1.5886 0.5687 0.8650 51.6512 0.2156 International_Tables_Vol_IV_Table_2.2B
'H   ' 0.0000 0.0000 0.4930 10.5109 0.3229 26.1257 0.1402 3.1424 0.0408 57.7997 0.0030 International_Tables_Vol_IV_Table_2.2B
'N   ' 0.0040 0.0030 12.2126 0.0057 3.1322 9.8933 2.0125 28.9975 1.1663 0.5826 -11.5290 International_Tables_Vol_IV_Table_2.2B
'S   ' 0.1100 0.1240 6.9053 1.4679 5.2034 22.2151 1.4379 0.2536 1.5863 56.1720 0.8669 International_Tables_Vol_IV_Table_2.2B
'Si  ' 0.0720 0.0710 6.2915 2.4386 3.0353 32.3337 1.9891 0.6785 1.5410 81.6937 1.1407 International_Tables_Vol_IV_Table_2.2B
'Ti  ' 0.2480 0.4460 9.7595 7.8508 7.3558 0.5000 1.6991 35.6338 1.9021 116.1050 1.2807 International_Tables_Vol_IV_Table_2.2B

loop_
_geom_angle_atom_site_label_1
_geom_angle_site_symmetry_1
_geom_angle_atom_site_label_2
_geom_angle_atom_site_label_3
_geom_angle_site_symmetry_3
_geom_angle
_geom_angle_publ_flag
N1 . Ti1 N2 . 62.1(1) yes
N1 . Ti1 S1 . 125.6(1) yes
N2 . Ti1 S1 . 86.39(8) yes
N1 . Ti1 S1 2_565 88.89(8) yes
N2 . Ti1 S1 2_565 138.63(9) yes
S1 . Ti1 S1 2_565 88.27(4) yes
N1 . Ti1 C15 . 134.5(1) yes
N2 . Ti1 C15 . 133.1(1) yes
S1 . Ti1 C15 . 99.7(1) yes
S1 2_565 Ti1 C15 . 88.20(9) yes
N1 . Ti1 C16 . 135.6(1) yes
N2 . Ti1 C16 . 100.2(1) yes
S1 . Ti1 C16 . 90.2(1) yes
S1 2_565 Ti1 C16 . 120.9(1) yes
C15 . Ti1 C16 . 34.2(1) yes
N1 . Ti1 C17 . 101.3(1) yes
N2 . Ti1 C17 . 78.3(1) yes
S1 . Ti1 C17 . 115.0(1) yes
S1 2_565 Ti1 C17 . 139.6(1) yes
C15 . Ti1 C17 . 56.9(1) yes
N1 . Ti1 C18 . 82.3(1) yes
N2 . Ti1 C18 . 94.1(1) yes
S1 . Ti1 C18 . 147.1(1) yes
S1 2_565 Ti1 C18 . 111.5(1) yes
C15 . Ti1 C18 . 57.1(1) yes
N1 . Ti1 C19 . 100.4(1) yes
N2 . Ti1 C19 . 128.2(1) yes
S1 . Ti1 C19 . 133.1(1) yes
S1 2_565 Ti1 C19 . 83.2(1) yes
C15 . Ti1 C19 . 34.3(1) yes
C16 . Ti1 C17 . 34.6(1) yes
C16 . Ti1 C18 . 57.3(2) yes
C17 . Ti1 C18 . 34.3(2) yes
C16 . Ti1 C19 . 56.9(2) yes
C17 . Ti1 C19 . 56.7(2) yes
C18 . Ti1 C19 . 34.1(1) yes
N1 . Si1 C8 . 113.1(2) yes
N1 . Si1 C9 . 110.4(2) yes
C8 . Si1 C9 . 108.9(3) yes
N1 . Si1 C10 . 108.5(2) yes
C8 . Si1 C10 . 106.5(3) yes
C9 . Si1 C10 . 109.3(2) yes
N2 . Si2 C11 . 110.9(2) yes
N2 . Si2 C12 . 112.2(2) yes
C11 . Si2 C12 . 109.9(3) yes
N2 . Si2 C13 . 108.5(2) yes
C11 . Si2 C13 . 109.6(2) yes
C12 . Si2 C13 . 105.4(2) yes
Ti1 . N1 Si1 . 136.1(1) yes
Ti1 . N1 C1 . 92.6(2) yes
Si1 . N1 C1 . 131.3(2) yes
Ti1 . N2 Si2 . 138.2(1) yes
Ti1 . N2 C1 . 90.0(2) yes
Si2 . N2 C1 . 131.0(2) yes
Ti1 . S1 Ti1 2_565 91.73(4) yes
N1 . C1 N2 . 115.0(3) yes
N1 . C1 C2 . 121.9(3) yes
N2 . C1 C2 . 123.1(3) yes
C1 . C2 C3 . 119.5(4) yes
C1 . C2 C7 . 121.2(3) yes
C3 . C2 C7 . 119.2(3) yes
C2 . C3 C4 . 120.0(4) yes
C3 . C4 C5 . 120.2(4) yes
C4 . C5 C6 . 120.8(4) yes
C5 . C6 C7 . 119.1(4) yes
C2 . C7 C6 . 120.7(4) yes
Ti1 . C15 C14 . 122.5(3) yes
Ti1 . C15 C16 . 72.5(2) yes
C14 . C15 C16 . 126.2(4) yes
Ti1 . C15 C19 . 73.1(2) yes
C14 . C15 C19 . 125.8(4) yes
C16 . C15 C19 . 108.0(3) yes
Ti1 . C16 C15 . 73.3(2) yes
Ti1 . C16 C17 . 72.5(2) yes
C15 . C16 C17 . 107.7(4) yes
Ti1 . C17 C16 . 73.0(2) yes
Ti1 . C17 C18 . 73.3(2) yes
C16 . C17 C18 . 108.4(3) yes
Ti1 . C18 C17 . 72.4(3) yes
Ti1 . C18 C19 . 73.4(2) yes
C17 . C18 C19 . 107.6(3) yes
Ti1 . C19 C15 . 72.6(2) yes
Ti1 . C19 C18 . 72.5(2) yes
C15 . C19 C18 . 108.3(4) yes

loop_
_geom_bond_atom_site_label_1
_geom_bond_atom_site_label_2
_geom_bond_site_symmetry_2
_geom_bond_distance
_geom_bond_publ_flag
Ti1 N1 . 2.135(3) yes
Ti1 N2 . 2.197(3) yes
Ti1 S1 . 2.304(1) yes
Ti1 S1 2_565 2.363(1) yes
Ti1 C15 . 2.388(4) yes
Ti1 C16 . 2.377(4) yes
Ti1 C17 . 2.371(4) yes
Ti1 C18 . 2.383(4) yes
Ti1 C19 . 2.394(4) yes
Si1 N1 . 1.748(3) yes
Si1 C8 . 1.873(4) yes
Si1 C9 . 1.861(6) yes
Si1 C10 . 1.846(5) yes
Si2 N2 . 1.746(3) yes
Si2 C11 . 1.838(6) yes
Si2 C12 . 1.872(4) yes
Si2 C13 . 1.863(4) yes
N1 C1 . 1.327(4) yes
N2 C1 . 1.323(4) yes
C1 C2 . 1.506(4) yes
C2 C3 . 1.394(5) yes
C2 C7 . 1.367(6) yes
C3 C4 . 1.396(5) yes
C4 C5 . 1.354(7) yes
C5 C6 . 1.381(6) yes
C6 C7 . 1.406(5) yes
C14 C15 . 1.496(5) yes
C15 C16 . 1.399(6) yes
C15 C19 . 1.410(6) yes
C16 C17 . 1.410(5) yes
C17 C18 . 1.403(7) yes
C18 C19 . 1.400(5) yes
